data_4032436
loop_
_publ_author_name
'Ramesh, Karu'
'Satyanarayana, Gedu'

_publ_section_title
;
 A Domino Palladium-Catalyzed Cyclization: One-pot Synthesis of
 4b-Alkyl-10-phenyl-4b,5-dihydroindeno[2,1-a]indenes via Carbopalladation
 Followed by C-H Activation.
;
_journal_name_full 'The Journal of organic chemistry'
_journal_paper_doi 10.1021/acs.joc.7b00254
_journal_year 2017
_chemical_formula_moiety 'C25 H22'
_chemical_formula_sum 'C25 H22'
_chemical_formula_weight 322.43
_chemical_name_systematic
;
 ? 
;
_space_group_crystal_system monoclinic
_space_group_IT_number 14
_space_group_name_Hall '-P 2yn'
_space_group_name_H-M_alt 'P 1 21/n 1'
_symmetry_space_group_name_Hall '-P 2yn'
_symmetry_space_group_name_H-M 'P 1 21/n 1'
_atom_sites_solution_hydrogens geom
_atom_sites_solution_primary direct
_atom_sites_solution_secondary difmap
_audit_creation_date 2016-10-01
_audit_creation_method
;
  Olex2 1.1
  (compiled 2011.11.01 svn.r2039, GUI svn.r3906)
;
_cell_angle_alpha 90.00
_cell_angle_beta 90.719(6)
_cell_angle_gamma 90.00
_cell_formula_units_Z 4
_cell_length_a 8.4038(5)
_cell_length_b 9.7159(6)
_cell_length_c 22.1773(15)
_cell_measurement_reflns_used 1013
_cell_measurement_temperature 323
_cell_measurement_theta_max 66.9580
_cell_measurement_theta_min 4.9320
_cell_volume 1810.6(2)
_computing_cell_refinement 'CrysAlisPro 1.171.38.43d (Rigaku OD, 2015)'
_computing_data_collection 'CrysAlisPro 1.171.38.43d (Rigaku OD, 2015)'
_computing_data_reduction 'CrysAlisPro 1.171.38.43d (Rigaku OD, 2015)'
_computing_molecular_graphics
;
O. V. Dolomanov, L. J. Bourhis, R. J. Gildea, J. A. K. Howard and H. Puschmann,
OLEX2: a complete structure solution, refinement and analysis program.
J. Appl. Cryst. (2009). 42, 339-341.
;
_computing_publication_material
;
O. V. Dolomanov, L. J. Bourhis, R. J. Gildea, J. A. K. Howard and H. Puschmann,
OLEX2: a complete structure solution, refinement and analysis program.
J. Appl. Cryst. (2009). 42, 339-341.
;
_computing_structure_refinement
;
SHELXL, G.M. Sheldrick, Acta Cryst.
2008). A64, 112-122
;
_computing_structure_solution
;
SHELXS, G.M. Sheldrick, Acta Cryst.
(2008). A64, 112-122
;
_diffrn_ambient_temperature 323
_diffrn_detector 'CCD plate'
_diffrn_detector_area_resol_mean 16.1293
_diffrn_detector_type Eos
_diffrn_measured_fraction_theta_full 1.2
_diffrn_measured_fraction_theta_max 0.7978
_diffrn_measurement_details
;
List of Runs (angles in degrees, time in seconds):

  # Type    Start    End  Width  t~exp~   \w     \q     \k     \f   Frames
--------------------------------------------------------------------------
  1  \w     12.00  51.00   1.00    1.50    --    0.00  57.00-180.00   39
  2  \w    -30.00  29.00   1.00    3.18    --  -42.50  38.00-150.00   59
  3  \w    -42.00  16.00   1.00    3.18    --  -42.50  25.00   0.00   58
  4  \w    -29.00  20.00   1.00    3.18    --  -42.50  38.00 120.00   49
  5  \w     49.00  84.00   1.00    3.18    --  109.95 -25.00-120.00   35
  6  \w     39.00  79.00   1.00    3.18    --  109.95 -38.00 -30.00   40
  7  \w     44.00  72.00   1.00    3.18    --  109.95 -25.00  60.00   28
  8  \w    100.00 161.00   1.00    3.18    --  109.95 111.00 -60.00   61
  9  \w     38.00  86.00   1.00    3.18    --  109.95 -38.00-180.00   48
 10  \w     62.00  91.00   1.00    3.18    --  109.95 -38.00 120.00   29
 11  \w     55.00  92.00   1.00    3.18    --  109.95 -38.00   0.00   37
 12  \w     56.00  93.00   1.00    3.18    --  109.95 -38.00 -90.00   37
;
_diffrn_measurement_device 'four-circle diffractometer'
_diffrn_measurement_device_type 'SuperNova, Dual, Cu at zero, Eos'
_diffrn_measurement_method '\w scans'
_diffrn_orient_matrix_type 'CrysAlisPro convention (1999,Acta A55,543-557)'
_diffrn_orient_matrix_UB_11 0.0785789000
_diffrn_orient_matrix_UB_12 -0.0996017000
_diffrn_orient_matrix_UB_13 0.0453951000
_diffrn_orient_matrix_UB_21 0.1585458000
_diffrn_orient_matrix_UB_22 0.0124957000
_diffrn_orient_matrix_UB_23 -0.0336436000
_diffrn_orient_matrix_UB_31 0.0478446000
_diffrn_orient_matrix_UB_32 0.1228465000
_diffrn_orient_matrix_UB_33 0.0403753000
_diffrn_radiation_monochromator mirror
_diffrn_radiation_probe x-ray
_diffrn_radiation_type 'Cu K\a'
_diffrn_radiation_wavelength 1.54184
_diffrn_reflns_av_R_equivalents 0.0214
_diffrn_reflns_av_unetI/netI 0.0499
_diffrn_reflns_limit_h_max 10
_diffrn_reflns_limit_h_min -8
_diffrn_reflns_limit_k_max 11
_diffrn_reflns_limit_k_min -6
_diffrn_reflns_limit_l_max 27
_diffrn_reflns_limit_l_min -24
_diffrn_reflns_number 3800
_diffrn_reflns_theta_full 71.42
_diffrn_reflns_theta_max 71.42
_diffrn_reflns_theta_min 4.97
_diffrn_source 'micro-focus sealed X-ray tube'
_diffrn_source_type 'SuperNova (Cu) X-ray Source'
_exptl_absorpt_coefficient_mu 0.480
_exptl_absorpt_correction_T_max 1.00000
_exptl_absorpt_correction_T_min 0.85575
_exptl_absorpt_correction_type multi-scan
_exptl_absorpt_process_details
;
CrysAlisPro 1.171.38.43d (Rigaku Oxford Diffraction, 2015)
Empirical absorption correction using spherical harmonics,
 implemented in SCALE3 ABSPACK scaling algorithm.
;
_exptl_crystal_colour 'light colourless'
_exptl_crystal_colour_modifier light
_exptl_crystal_colour_primary colourless
_exptl_crystal_density_diffrn 1.150
_exptl_crystal_density_method 'not measured'
_exptl_crystal_description block
_exptl_crystal_F_000 676
_exptl_crystal_size_max 0.4
_exptl_crystal_size_mid 0.3
_exptl_crystal_size_min 0.2
_refine_diff_density_max 0.157
_refine_diff_density_min -0.174
_refine_diff_density_rms 0.044
_refine_ls_extinction_method none
_refine_ls_goodness_of_fit_ref 1.025
_refine_ls_hydrogen_treatment mixed
_refine_ls_matrix_type full
_refine_ls_number_parameters 229
_refine_ls_number_reflns 2842
_refine_ls_number_restraints 0
_refine_ls_restrained_S_all 1.025
_refine_ls_R_factor_all 0.0879
_refine_ls_R_factor_gt 0.0605
_refine_ls_shift/su_max 0.000
_refine_ls_shift/su_mean 0.000
_refine_ls_structure_factor_coef Fsqd
_refine_ls_weighting_details 'calc w=1/[\s^2^(Fo^2^)+(0.0897P)^2^+0.0466P] where P=(Fo^2^+2Fc^2^)/3'
_refine_ls_weighting_scheme calc
_refine_ls_wR_factor_gt 0.1511
_refine_ls_wR_factor_ref 0.1793
_reflns_number_gt 1930
_reflns_number_total 2842
_reflns_threshold_expression >2sigma(I)
_cod_data_source_file jo7b00254_si_002.cif
_cod_data_source_block exp_4967
_cod_database_code 4032436
_chemical_oxdiff_formula 'C24 H25'
_reflns_odcompleteness_completeness 82.58
_reflns_odcompleteness_iscentric 1
_reflns_odcompleteness_theta 66.97
_oxdiff_exptl_absorpt_empirical_details
;
Empirical correction (ABSPACK) includes:
- Absorption correction using spherical harmonics
- Frame scaling
;
_oxdiff_exptl_absorpt_empirical_full_max 1.184
_oxdiff_exptl_absorpt_empirical_full_min 0.857

loop_
_space_group_symop_id
_space_group_symop_operation_xyz
1 'x, y, z'
2 '-x+1/2, y+1/2, -z+1/2'
3 '-x, -y, -z'
4 'x-1/2, -y-1/2, z-1/2'

loop_
_atom_site_label
_atom_site_type_symbol
_atom_site_fract_x
_atom_site_fract_y
_atom_site_fract_z
_atom_site_U_iso_or_equiv
_atom_site_adp_type
_atom_site_occupancy
_atom_site_symmetry_multiplicity
_atom_site_calc_flag
_atom_site_refinement_flags
C17 C 0.6396(3) 0.8663(3) 0.02517(12) 0.0452(6) Uani 1 1 d .
C9 C 0.5857(3) 0.7922(3) -0.13131(11) 0.0429(6) Uani 1 1 d .
C15 C 0.3787(3) 0.6098(3) -0.13902(12) 0.0469(6) Uani 1 1 d .
H15 H 0.4421 0.5552 -0.1141 0.056 Uiso 1 1 calc R
C1 C 0.7009(3) 0.8772(3) -0.16463(11) 0.0429(6) Uani 1 1 d .
C18 C 0.5644(3) 0.7719(3) -0.01335(11) 0.0430(6) Uani 1 1 d .
C6 C 0.8187(3) 0.9258(3) -0.12441(12) 0.0443(6) Uani 1 1 d .
C10 C 0.4334(3) 0.7398(3) -0.15574(12) 0.0431(6) Uani 1 1 d .
C7 C 0.7956(3) 0.8590(3) -0.06398(11) 0.0430(6) Uani 1 1 d .
C14 C 0.2317(3) 0.5597(3) -0.15867(14) 0.0531(7) Uani 1 1 d .
C19 C 0.4382(3) 0.6936(3) 0.00742(12) 0.0494(7) Uani 1 1 d .
H19 H 0.3879 0.6313 -0.0183 0.059 Uiso 1 1 calc R
C8 C 0.6365(3) 0.7875(2) -0.07259(11) 0.0406(6) Uani 1 1 d .
C11 C 0.3388(4) 0.8183(3) -0.19465(13) 0.0518(7) Uani 1 1 d .
H11 H 0.3730 0.9049 -0.2068 0.062 Uiso 1 1 calc R
C5 C 0.9368(3) 1.0142(3) -0.14377(13) 0.0532(7) Uani 1 1 d .
H5 H 1.0159 1.0445 -0.1173 0.064 Uiso 1 1 calc R
C20 C 0.3860(4) 0.7077(3) 0.06655(13) 0.0533(7) Uani 1 1 d .
C2 C 0.7046(4) 0.9168(3) -0.22509(12) 0.0530(7) Uani 1 1 d .
H2 H 0.6301 0.8825 -0.2526 0.064 Uiso 1 1 calc R
C21 C 0.4637(4) 0.8010(3) 0.10416(14) 0.0576(8) Uani 1 1 d .
H21 H 0.4299 0.8108 0.1437 0.069 Uiso 1 1 calc R
C16 C 0.7669(3) 0.9474(3) -0.00709(12) 0.0478(6) Uani 1 1 d .
H16A H 0.8629 0.9552 0.0174 0.057 Uiso 1 1 calc R
H16B H 0.7296 1.0388 -0.0177 0.057 Uiso 1 1 calc R
C22 C 0.5904(4) 0.8798(3) 0.08424(12) 0.0555(7) Uani 1 1 d .
H22 H 0.6416 0.9410 0.1103 0.067 Uiso 1 1 calc R
C3 C 0.8214(4) 1.0083(3) -0.24360(14) 0.0589(8) Uani 1 1 d .
H3 H 0.8232 1.0372 -0.2836 0.071 Uiso 1 1 calc R
C13 C 0.1413(4) 0.6411(4) -0.19722(14) 0.0619(8) Uani 1 1 d .
H13 H 0.0431 0.6093 -0.2111 0.074 Uiso 1 1 calc R
C4 C 0.9348(4) 1.0567(3) -0.20337(14) 0.0601(8) Uani 1 1 d .
H4 H 1.0110 1.1188 -0.2165 0.072 Uiso 1 1 calc R
C12 C 0.1944(4) 0.7680(4) -0.21523(14) 0.0614(8) Uani 1 1 d .
H12 H 0.1326 0.8206 -0.2416 0.074 Uiso 1 1 calc R
C25 C 0.9289(3) 0.7534(3) -0.05142(14) 0.0567(7) Uani 1 1 d .
H25A H 0.9315 0.6874 -0.0836 0.085 Uiso 1 1 calc R
H25B H 0.9088 0.7069 -0.0141 0.085 Uiso 1 1 calc R
H25C H 1.0294 0.8001 -0.0488 0.085 Uiso 1 1 calc R
C23 C 0.2463(4) 0.6267(4) 0.08829(16) 0.0754(10) Uani 1 1 d .
H23A H 0.1569 0.6417 0.0618 0.113 Uiso 1 1 calc R
H23B H 0.2199 0.6559 0.1283 0.113 Uiso 1 1 calc R
H23C H 0.2727 0.5305 0.0888 0.113 Uiso 1 1 calc R
C24 C 0.1739(4) 0.4232(4) -0.13683(19) 0.0772(10) Uani 1 1 d .
H24A H 0.2592 0.3575 -0.1383 0.116 Uiso 1 1 calc R
H24B H 0.0875 0.3924 -0.1621 0.116 Uiso 1 1 calc R
H24C H 0.1381 0.4319 -0.0961 0.116 Uiso 1 1 calc R

loop_
_atom_site_aniso_label
_atom_site_aniso_U_11
_atom_site_aniso_U_22
_atom_site_aniso_U_33
_atom_site_aniso_U_23
_atom_site_aniso_U_13
_atom_site_aniso_U_12
C17 0.0509(15) 0.0445(13) 0.0402(13) 0.0004(11) -0.0043(12) 0.0014(12)
C9 0.0424(14) 0.0470(14) 0.0392(13) -0.0015(11) 0.0016(12) -0.0052(12)
C15 0.0440(14) 0.0533(14) 0.0434(14) -0.0059(12) 0.0015(12) -0.0020(12)
C1 0.0450(14) 0.0460(13) 0.0377(13) -0.0011(11) 0.0031(11) -0.0023(12)
C18 0.0461(14) 0.0428(13) 0.0401(13) 0.0022(10) 0.0006(12) -0.0021(11)
C6 0.0453(14) 0.0463(13) 0.0413(13) 0.0009(11) 0.0017(12) -0.0035(12)
C10 0.0446(14) 0.0464(13) 0.0384(13) -0.0079(11) -0.0002(11) -0.0008(11)
C7 0.0436(14) 0.0468(14) 0.0385(13) 0.0011(11) -0.0017(11) -0.0048(11)
C14 0.0425(14) 0.0625(17) 0.0543(17) -0.0144(14) 0.0041(13) -0.0067(13)
C19 0.0520(16) 0.0523(15) 0.0439(14) 0.0025(12) 0.0023(13) -0.0051(13)
C8 0.0414(13) 0.0426(13) 0.0378(13) 0.0006(10) -0.0012(11) -0.0030(11)
C11 0.0541(16) 0.0532(15) 0.0479(15) -0.0070(12) -0.0063(13) 0.0044(13)
C5 0.0513(15) 0.0582(16) 0.0500(16) 0.0003(13) 0.0002(13) -0.0130(14)
C20 0.0510(16) 0.0589(17) 0.0502(16) 0.0118(13) 0.0089(14) 0.0038(14)
C2 0.0596(17) 0.0630(17) 0.0365(13) 0.0002(13) -0.0003(13) -0.0046(14)
C21 0.0651(19) 0.0666(18) 0.0411(15) 0.0021(13) 0.0078(14) 0.0083(16)
C16 0.0531(15) 0.0485(14) 0.0416(14) -0.0026(11) -0.0065(12) -0.0055(13)
C22 0.0605(17) 0.0656(17) 0.0403(14) -0.0087(13) -0.0012(13) 0.0022(15)
C3 0.0630(18) 0.0682(18) 0.0456(15) 0.0102(14) 0.0049(14) -0.0081(16)
C13 0.0433(15) 0.081(2) 0.0611(18) -0.0202(16) -0.0048(14) -0.0038(15)
C4 0.0642(19) 0.0604(18) 0.0558(18) 0.0109(14) 0.0065(16) -0.0107(15)
C12 0.0530(16) 0.074(2) 0.0567(18) -0.0100(16) -0.0112(14) 0.0125(16)
C25 0.0524(16) 0.0564(16) 0.0613(18) 0.0060(14) -0.0034(14) -0.0007(14)
C23 0.062(2) 0.099(3) 0.065(2) 0.019(2) 0.0145(18) -0.0100(19)
C24 0.060(2) 0.079(2) 0.092(3) -0.004(2) 0.0046(19) -0.0222(18)

loop_
_atom_type_symbol
_atom_type_description
_atom_type_scat_dispersion_real
_atom_type_scat_dispersion_imag
_atom_type_scat_source
C C 0.0181 0.0091 'International Tables Vol C Tables 4.2.6.8 and 6.1.1.4'
H H 0.0000 0.0000 'International Tables Vol C Tables 4.2.6.8 and 6.1.1.4'

loop_
_geom_angle_atom_site_label_1
_geom_angle_atom_site_label_2
_geom_angle_atom_site_label_3
_geom_angle
C18 C17 C16 111.6(2)
C22 C17 C18 120.1(3)
C22 C17 C16 128.2(3)
C10 C9 C1 125.5(2)
C8 C9 C1 107.2(2)
C8 C9 C10 126.8(2)
C14 C15 C10 121.8(3)
C6 C1 C9 109.3(2)
C2 C1 C9 131.1(3)
C2 C1 C6 119.5(2)
C17 C18 C8 106.9(2)
C19 C18 C17 119.8(2)
C19 C18 C8 133.0(2)
C1 C6 C7 108.8(2)
C5 C6 C1 120.9(2)
C5 C6 C7 130.2(3)
C15 C10 C9 120.1(3)
C11 C10 C9 121.6(3)
C11 C10 C15 118.2(3)
C6 C7 C8 102.1(2)
C6 C7 C16 120.7(2)
C6 C7 C25 110.3(2)
C8 C7 C16 102.2(2)
C8 C7 C25 110.8(2)
C25 C7 C16 110.0(2)
C15 C14 C24 120.0(3)
C13 C14 C15 118.1(3)
C13 C14 C24 121.9(3)
C18 C19 C20 120.6(3)
C9 C8 C18 137.1(2)
C9 C8 C7 111.7(2)
C18 C8 C7 108.0(2)
C12 C11 C10 120.2(3)
C4 C5 C6 118.7(3)
C19 C20 C23 120.5(3)
C21 C20 C19 118.6(3)
C21 C20 C23 120.9(3)
C3 C2 C1 119.0(3)
C20 C21 C22 121.7(3)
C17 C16 C7 102.4(2)
C17 C22 C21 119.2(3)
C4 C3 C2 120.8(3)
C12 C13 C14 121.0(3)
C3 C4 C5 121.1(3)
C13 C12 C11 120.7(3)

loop_
_geom_bond_atom_site_label_1
_geom_bond_atom_site_label_2
_geom_bond_distance
C17 C18 1.399(4)
C17 C16 1.516(4)
C17 C22 1.385(4)
C9 C1 1.478(3)
C9 C10 1.474(4)
C9 C8 1.366(3)
C15 C10 1.396(4)
C15 C14 1.393(4)
C1 C6 1.406(4)
C1 C2 1.396(4)
C18 C19 1.389(3)
C18 C8 1.462(3)
C6 C7 1.504(3)
C6 C5 1.385(3)
C10 C11 1.393(4)
C7 C8 1.516(3)
C7 C16 1.547(3)
C7 C25 1.542(4)
C14 C13 1.385(5)
C14 C24 1.495(4)
C19 C20 1.394(4)
C11 C12 1.380(4)
C5 C4 1.385(4)
C20 C21 1.388(4)
C20 C23 1.499(4)
C2 C3 1.390(4)
C21 C22 1.389(4)
C3 C4 1.379(4)
C13 C12 1.372(4)
